data_4513264
loop_
_publ_author_name
'Zhang, Lin'
'Liu, Lu'
'Huang, Chao'
'Han, Xiao'
'Guo, Li&#x2019;an'
'Xu, Hong'
'Hou, Hongwei'
'Fan, Yaoting'

_publ_section_title
;
 Polynuclear Ni(II)/Co(II)/Mn(II) Complexes Based on
 Terphenyl--Tetracarboxylic Acid Ligand: Crystal Structures and Research
 of Magnetic Properties
;
_journal_issue 7
_journal_name_full 'Crystal Growth &amp; Design'
_journal_page_first 3426
_journal_paper_doi 10.1021/acs.cgd.5b00504
_journal_volume 15
_journal_year 2015
_chemical_formula_moiety 'C22 H18 N0 Ni2 O12'
_chemical_formula_sum 'C22 H18 N0 Ni2 O12'
_chemical_formula_weight 591.78
_chemical_name_systematic
; 
 ? 
;
_space_group_IT_number 2
_symmetry_cell_setting triclinic
_symmetry_space_group_name_Hall '-P 1'
_symmetry_space_group_name_H-M 'P -1'
_atom_sites_solution_hydrogens geom
_atom_sites_solution_primary direct
_atom_sites_solution_secondary difmap
_audit_creation_method SHELXL-97
_cell_angle_alpha 78.90(3)
_cell_angle_beta 86.64(3)
_cell_angle_gamma 82.54(3)
_cell_formula_units_Z 2
_cell_length_a 9.5135(19)
_cell_length_b 9.969(2)
_cell_length_c 12.113(2)
_cell_measurement_reflns_used 3308
_cell_measurement_temperature 293(2)
_cell_measurement_theta_max 27.8485
_cell_measurement_theta_min 2.0972
_cell_volume 1117.1(4)
_computing_structure_refinement 'SHELXL-97 (Sheldrick, 1997)'
_computing_structure_solution 'SHELXS-97 (Sheldrick, 1990)'
_diffrn_ambient_temperature 293(2)
_diffrn_measured_fraction_theta_full 0.999
_diffrn_measured_fraction_theta_max 0.999
_diffrn_radiation_monochromator graphite
_diffrn_radiation_source 'fine-focus sealed tube'
_diffrn_radiation_type MoK\a
_diffrn_radiation_wavelength 0.71073
_diffrn_reflns_av_R_equivalents 0.0500
_diffrn_reflns_av_sigmaI/netI 0.0595
_diffrn_reflns_limit_h_max 11
_diffrn_reflns_limit_h_min -11
_diffrn_reflns_limit_k_max 12
_diffrn_reflns_limit_k_min -12
_diffrn_reflns_limit_l_max 14
_diffrn_reflns_limit_l_min -14
_diffrn_reflns_number 11797
_diffrn_reflns_theta_full 25.50
_diffrn_reflns_theta_max 25.50
_diffrn_reflns_theta_min 2.10
_exptl_absorpt_coefficient_mu 1.754
_exptl_absorpt_correction_T_max 0.7667
_exptl_absorpt_correction_T_min 0.7317
_exptl_absorpt_correction_type multi-scan
_exptl_absorpt_process_details sadabs
_exptl_crystal_colour green
_exptl_crystal_density_diffrn 1.759
_exptl_crystal_density_method 'not measured'
_exptl_crystal_description sheet
_exptl_crystal_F_000 604
_exptl_crystal_size_max 0.19
_exptl_crystal_size_mid 0.18
_exptl_crystal_size_min 0.16
_refine_diff_density_max 0.900
_refine_diff_density_min -0.605
_refine_diff_density_rms 0.125
_refine_ls_extinction_method none
_refine_ls_goodness_of_fit_ref 1.087
_refine_ls_hydrogen_treatment mixed
_refine_ls_matrix_type full
_refine_ls_number_parameters 325
_refine_ls_number_reflns 4158
_refine_ls_number_restraints 0
_refine_ls_restrained_S_all 1.087
_refine_ls_R_factor_all 0.0701
_refine_ls_R_factor_gt 0.0590
_refine_ls_shift/su_max 0.026
_refine_ls_shift/su_mean 0.001
_refine_ls_structure_factor_coef Fsqd
_refine_ls_weighting_details 'calc w=1/[\s^2^(Fo^2^)+(0.0673P)^2^+2.4961P] where P=(Fo^2^+2Fc^2^)/3'
_refine_ls_weighting_scheme calc
_refine_ls_wR_factor_gt 0.1410
_refine_ls_wR_factor_ref 0.1486
_reflns_number_gt 3593
_reflns_number_total 4158
_reflns_threshold_expression >2sigma(I)
_cod_data_source_file cg5b00504_si_002.cif
_cod_data_source_block complex_1
_cod_depositor_comments 'Adding full bibliography for 4513264--4513266.cif.'
_cod_database_code 4513264

loop_
_symmetry_equiv_pos_as_xyz
'x, y, z'
'-x, -y, -z'

loop_
_atom_site_label
_atom_site_type_symbol
_atom_site_fract_x
_atom_site_fract_y
_atom_site_fract_z
_atom_site_U_iso_or_equiv
_atom_site_adp_type
_atom_site_occupancy
_atom_site_symmetry_multiplicity
_atom_site_calc_flag
_atom_site_refinement_flags
Ni1 Ni 0.45130(4) 0.77270(3) 0.05544(3) 0.02194(9) Uani 1 1 d .
Ni2 Ni 0.49019(4) 0.53474(3) 0.28492(3) 0.02217(9) Uani 1 1 d .
O1 O 0.3702(3) 0.9394(2) -0.0583(2) 0.0482(8) Uani 1 1 d .
H1A H 0.2816 0.9567 -0.0452 0.072 Uiso 1 1 d R
H1B H 0.4060 0.9939 -0.1122 0.072 Uiso 1 1 d R
O2 O 0.4750(3) 0.6665(2) -0.07215(18) 0.0403(7) Uani 1 1 d .
H2A H 0.4608 0.7210 -0.1347 0.060 Uiso 1 1 d R
H2B H 0.5292 0.5937 -0.0791 0.060 Uiso 1 1 d R
O3 O 0.6990(2) 0.7816(2) 0.03766(18) 0.0323(6) Uani 1 1 d .
O4 O 0.59088(19) 0.61791(19) 0.13929(16) 0.0224(5) Uani 1 1 d .
O5 O 0.6575(3) 0.5466(3) 0.37856(19) 0.0458(7) Uani 1 1 d .
H5AA H 0.6273 0.5791 0.4367 0.069 Uiso 1 1 d R
H5BB H 0.7330 0.4900 0.3919 0.069 Uiso 1 1 d R
O6 O 1.2506(2) 0.7190(2) 0.08996(19) 0.0311(6) Uani 1 1 d .
O7 O 1.3375(2) 0.5119(2) 0.1807(2) 0.0335(6) Uani 1 1 d .
O8 O 0.6039(2) 0.28662(19) 0.67506(18) 0.0350(6) Uani 1 1 d .
O9 O 0.5573(2) 0.11845(19) 0.81935(16) 0.0283(5) Uani 1 1 d .
O10 O 0.4603(2) -0.31798(19) 0.70576(16) 0.0234(5) Uani 1 1 d .
O11 O 0.6109(2) -0.39957(19) 0.58569(17) 0.0321(6) Uani 1 1 d .
O12 O 0.8979(9) 0.4282(8) 0.5339(8) 0.279(5) Uani 1 1 d .
C1 C 0.7065(3) 0.6665(3) 0.1001(2) 0.0216(7) Uani 1 1 d .
C2 C 0.8429(3) 0.5784(3) 0.1279(2) 0.0201(7) Uani 1 1 d .
C3 C 0.8398(3) 0.4375(3) 0.1683(2) 0.0216(7) Uani 1 1 d .
H3 H 0.7530 0.4026 0.1796 0.026 Uiso 1 1 calc R
C4 C 0.9637(3) 0.3488(3) 0.1920(2) 0.0213(7) Uani 1 1 d .
C5 C 1.0914(3) 0.4042(3) 0.1781(2) 0.0223(7) Uani 1 1 d .
H5A H 1.1752 0.3463 0.1950 0.027 Uiso 1 1 calc R
C6 C 1.0974(3) 0.5446(3) 0.1392(2) 0.0216(7) Uani 1 1 d .
C7 C 0.9733(3) 0.6311(3) 0.1118(2) 0.0224(7) Uani 1 1 d .
H7 H 0.9767 0.7241 0.0827 0.027 Uiso 1 1 calc R
C8 C 1.2389(3) 0.5976(3) 0.1350(2) 0.0232(7) Uani 1 1 d .
C9 C 0.9572(3) 0.1997(3) 0.2380(2) 0.0224(7) Uani 1 1 d .
C10 C 1.0428(3) 0.0966(3) 0.1954(3) 0.0294(8) Uani 1 1 d .
H10 H 1.1074 0.1193 0.1362 0.035 Uiso 1 1 calc R
C11 C 1.0319(4) -0.0404(3) 0.2415(3) 0.0374(9) Uani 1 1 d .
H11 H 1.0874 -0.1095 0.2114 0.045 Uiso 1 1 calc R
C12 C 0.9390(4) -0.0755(3) 0.3319(3) 0.0330(9) Uani 1 1 d .
H12 H 0.9341 -0.1678 0.3626 0.040 Uiso 1 1 calc R
C13 C 0.8529(3) 0.0259(3) 0.3772(2) 0.0217(7) Uani 1 1 d .
C14 C 0.8621(3) 0.1632(3) 0.3268(2) 0.0234(7) Uani 1 1 d .
H14 H 0.8026 0.2324 0.3537 0.028 Uiso 1 1 calc R
C15 C 0.7561(3) -0.0080(3) 0.4776(2) 0.0220(7) Uani 1 1 d .
C16 C 0.7176(3) 0.0878(3) 0.5481(2) 0.0245(7) Uani 1 1 d .
H16 H 0.7520 0.1729 0.5310 0.029 Uiso 1 1 calc R
C17 C 0.6293(3) 0.0588(3) 0.6428(2) 0.0218(7) Uani 1 1 d .
C18 C 0.5770(3) -0.0671(3) 0.6683(2) 0.0231(7) Uani 1 1 d .
H18 H 0.5179 -0.0871 0.7316 0.028 Uiso 1 1 calc R
C19 C 0.6122(3) -0.1633(3) 0.5999(2) 0.0232(7) Uani 1 1 d .
C20 C 0.7017(3) -0.1339(3) 0.5058(2) 0.0238(7) Uani 1 1 d .
H20 H 0.7259 -0.1997 0.4607 0.029 Uiso 1 1 calc R
C21 C 0.5931(3) 0.1629(3) 0.7175(2) 0.0240(7) Uani 1 1 d .
C22 C 0.5563(3) -0.3001(3) 0.6300(2) 0.0221(7) Uani 1 1 d .

loop_
_atom_site_aniso_label
_atom_site_aniso_U_11
_atom_site_aniso_U_22
_atom_site_aniso_U_33
_atom_site_aniso_U_23
_atom_site_aniso_U_13
_atom_site_aniso_U_12
Ni1 0.02437(18) 0.01740(17) 0.02424(18) -0.00353(14) 0.00230(15) -0.00517(14)
Ni2 0.02764(18) 0.01595(16) 0.02339(18) -0.00329(14) 0.00366(16) -0.00699(14)
O1 0.0612(16) 0.0350(13) 0.0435(14) 0.0028(11) 0.0037(13) -0.0055(12)
O2 0.0517(14) 0.0379(12) 0.0321(11) -0.0166(9) -0.0061(11) 0.0083(11)
O3 0.0290(11) 0.0249(11) 0.0374(12) 0.0057(9) 0.0035(10) -0.0019(9)
O4 0.0187(9) 0.0241(9) 0.0232(9) -0.0012(8) 0.0035(8) -0.0052(8)
O5 0.0445(13) 0.0632(15) 0.0358(12) -0.0211(11) -0.0028(11) -0.0104(12)
O6 0.0262(10) 0.0234(10) 0.0432(12) -0.0025(9) 0.0036(10) -0.0086(8)
O7 0.0222(10) 0.0243(10) 0.0536(13) -0.0028(10) -0.0053(10) -0.0059(8)
O8 0.0532(13) 0.0134(9) 0.0378(11) -0.0070(8) 0.0166(11) -0.0064(9)
O9 0.0404(11) 0.0216(9) 0.0254(10) -0.0099(8) 0.0090(9) -0.0089(9)
O10 0.0274(10) 0.0183(9) 0.0242(9) -0.0029(8) 0.0052(9) -0.0057(8)
O11 0.0509(13) 0.0192(9) 0.0290(10) -0.0088(8) 0.0120(10) -0.0144(9)
O12 0.276(8) 0.182(7) 0.323(11) 0.010(7) -0.027(8) 0.103(6)
C1 0.0239(13) 0.0180(13) 0.0239(13) -0.0054(11) 0.0012(12) -0.0048(11)
C2 0.0155(12) 0.0216(13) 0.0220(13) -0.0009(11) 0.0012(11) -0.0036(11)
C3 0.0176(12) 0.0230(13) 0.0261(14) -0.0059(11) 0.0073(11) -0.0111(10)
C4 0.0199(13) 0.0215(13) 0.0202(13) 0.0000(11) 0.0066(11) -0.0025(11)
C5 0.0185(13) 0.0196(13) 0.0274(14) -0.0026(11) 0.0043(12) -0.0023(11)
C6 0.0194(13) 0.0223(13) 0.0230(13) -0.0029(11) 0.0024(12) -0.0058(11)
C7 0.0201(13) 0.0199(13) 0.0258(14) 0.0016(11) 0.0019(12) -0.0070(11)
C8 0.0169(12) 0.0207(13) 0.0319(15) -0.0042(11) 0.0036(12) -0.0056(11)
C9 0.0190(13) 0.0178(13) 0.0296(15) -0.0001(11) 0.0011(12) -0.0069(11)
C10 0.0313(15) 0.0254(14) 0.0304(15) -0.0039(12) 0.0145(13) -0.0080(12)
C11 0.0395(18) 0.0239(15) 0.0448(18) -0.0057(14) 0.0180(16) 0.0009(14)
C12 0.0436(18) 0.0163(13) 0.0365(17) -0.0015(12) 0.0112(15) -0.0048(13)
C13 0.0228(13) 0.0185(13) 0.0240(13) -0.0034(11) 0.0060(12) -0.0069(11)
C14 0.0228(13) 0.0191(13) 0.0274(14) -0.0035(11) 0.0056(12) -0.0037(11)
C15 0.0260(14) 0.0118(12) 0.0254(14) 0.0021(11) -0.0004(12) -0.0007(11)
C16 0.0314(14) 0.0146(12) 0.0289(14) -0.0028(11) 0.0018(13) -0.0112(11)
C17 0.0255(14) 0.0177(13) 0.0220(13) -0.0058(10) 0.0022(12) -0.0006(11)
C18 0.0277(14) 0.0172(13) 0.0243(14) -0.0025(11) 0.0032(12) -0.0064(11)
C19 0.0311(15) 0.0162(13) 0.0204(13) 0.0016(11) 0.0025(12) -0.0051(11)
C20 0.0354(15) 0.0128(12) 0.0241(13) -0.0070(10) 0.0048(13) -0.0033(11)
C21 0.0268(14) 0.0193(13) 0.0264(14) -0.0065(11) 0.0054(12) -0.0047(11)
C22 0.0310(14) 0.0162(12) 0.0201(13) -0.0053(10) 0.0015(12) -0.0048(11)

loop_
_atom_type_symbol
_atom_type_description
_atom_type_scat_dispersion_real
_atom_type_scat_dispersion_imag
_atom_type_scat_source
C C 0.0033 0.0016 'International Tables Vol C Tables 4.2.6.8 and 6.1.1.4'
H H 0.0000 0.0000 'International Tables Vol C Tables 4.2.6.8 and 6.1.1.4'
N N 0.0061 0.0033 'International Tables Vol C Tables 4.2.6.8 and 6.1.1.4'
Ni Ni 0.3393 1.1124 'International Tables Vol C Tables 4.2.6.8 and 6.1.1.4'
O O 0.0106 0.0060 'International Tables Vol C Tables 4.2.6.8 and 6.1.1.4'

loop_
_geom_angle_atom_site_label_1
_geom_angle_atom_site_label_2
_geom_angle_atom_site_label_3
_geom_angle
_geom_angle_site_symmetry_1
_geom_angle_site_symmetry_3
O9 Ni1 O2 175.77(9) 2_666 .
O9 Ni1 O1 92.99(9) 2_666 .
O2 Ni1 O1 87.36(10) . .
O9 Ni1 O6 94.06(9) 2_666 1_455
O2 Ni1 O6 90.15(10) . 1_455
O1 Ni1 O6 89.18(10) . 1_455
O9 Ni1 O4 92.29(8) 2_666 .
O2 Ni1 O4 86.12(9) . .
O1 Ni1 O4 161.50(9) . .
O6 Ni1 O4 108.12(8) 1_455 .
O9 Ni1 O3 88.83(9) 2_666 .
O2 Ni1 O3 87.00(9) . .
O1 Ni1 O3 103.75(10) . .
O6 Ni1 O3 166.61(7) 1_455 .
O4 Ni1 O3 58.64(7) . .
O8 Ni2 O5 88.93(10) 2_666 .
O8 Ni2 O4 97.23(8) 2_666 .
O5 Ni2 O4 92.10(9) . .
O8 Ni2 O7 96.35(10) 2_666 1_455
O5 Ni2 O7 173.92(9) . 1_455
O4 Ni2 O7 84.26(9) . 1_455
O8 Ni2 O11 97.25(9) 2_666 2_656
O5 Ni2 O11 95.05(9) . 2_656
O4 Ni2 O11 163.95(8) . 2_656
O7 Ni2 O11 87.30(9) 1_455 2_656
O8 Ni2 O10 158.62(8) 2_666 2_656
O5 Ni2 O10 93.25(9) . 2_656
O4 Ni2 O10 103.93(8) . 2_656
O7 Ni2 O10 82.94(8) 1_455 2_656
O11 Ni2 O10 61.37(8) 2_656 2_656
O8 Ni2 C22 127.76(9) 2_666 2_656
O5 Ni2 C22 98.34(10) . 2_656
O4 Ni2 C22 133.69(9) . 2_656
O7 Ni2 C22 80.83(9) 1_455 2_656
O11 Ni2 C22 30.82(9) 2_656 2_656
O10 Ni2 C22 30.91(8) 2_656 2_656
Ni1 O1 H1A 109.7 . .
Ni1 O1 H1B 134.1 . .
H1A O1 H1B 116.1 . .
Ni1 O2 H2A 110.3 . .
Ni1 O2 H2B 130.2 . .
H2A O2 H2B 112.5 . .
C1 O3 Ni1 84.49(17) . .
C1 O4 Ni2 142.71(18) . .
C1 O4 Ni1 97.83(15) . .
Ni2 O4 Ni1 107.29(9) . .
Ni2 O5 H5AA 109.4 . .
Ni2 O5 H5BB 129.0 . .
H5AA O5 H5BB 111.2 . .
C8 O6 Ni1 117.56(18) . 1_655
C8 O7 Ni2 130.4(2) . 1_655
C21 O8 Ni2 132.3(2) . 2_666
C21 O9 Ni1 124.90(19) . 2_666
C22 O10 Ni2 88.67(16) . 2_656
C22 O11 Ni2 88.85(17) . 2_656
O3 C1 O4 118.9(2) . .
O3 C1 C2 123.1(3) . .
O4 C1 C2 117.9(2) . .
C7 C2 C3 119.4(2) . .
C7 C2 C1 122.2(2) . .
C3 C2 C1 118.4(2) . .
C4 C3 C2 121.3(3) . .
C4 C3 H3 119.3 . .
C2 C3 H3 119.3 . .
C3 C4 C5 118.2(2) . .
C3 C4 C9 120.2(2) . .
C5 C4 C9 121.5(2) . .
C4 C5 C6 121.6(2) . .
C4 C5 H5A 119.2 . .
C6 C5 H5A 119.2 . .
C7 C6 C5 119.5(3) . .
C7 C6 C8 122.3(2) . .
C5 C6 C8 118.1(2) . .
C6 C7 C2 119.9(2) . .
C6 C7 H7 120.1 . .
C2 C7 H7 120.1 . .
O6 C8 O7 125.2(3) . .
O6 C8 C6 119.7(2) . .
O7 C8 C6 115.1(2) . .
C10 C9 C14 119.0(3) . .
C10 C9 C4 122.3(2) . .
C14 C9 C4 118.7(2) . .
C9 C10 C11 119.8(3) . .
C9 C10 H10 120.1 . .
C11 C10 H10 120.1 . .
C12 C11 C10 120.7(3) . .
C12 C11 H11 119.7 . .
C10 C11 H11 119.7 . .
C11 C12 C13 120.8(3) . .
C11 C12 H12 119.6 . .
C13 C12 H12 119.6 . .
C12 C13 C14 117.5(3) . .
C12 C13 C15 122.2(2) . .
C14 C13 C15 120.3(2) . .
C9 C14 C13 122.2(3) . .
C9 C14 H14 118.9 . .
C13 C14 H14 118.9 . .
C20 C15 C16 117.5(3) . .
C20 C15 C13 122.4(3) . .
C16 C15 C13 120.1(2) . .
C17 C16 C15 121.5(3) . .
C17 C16 H16 119.2 . .
C15 C16 H16 119.2 . .
C18 C17 C16 119.5(3) . .
C18 C17 C21 120.6(2) . .
C16 C17 C21 119.9(3) . .
C17 C18 C19 120.3(3) . .
C17 C18 H18 119.9 . .
C19 C18 H18 119.9 . .
C18 C19 C20 119.8(3) . .
C18 C19 C22 119.4(2) . .
C20 C19 C22 120.7(3) . .
C19 C20 C15 121.4(3) . .
C19 C20 H20 119.3 . .
C15 C20 H20 119.3 . .
O8 C21 O9 125.2(3) . .
O8 C21 C17 117.4(2) . .
O9 C21 C17 117.3(2) . .
O10 C22 O11 119.7(3) . .
O10 C22 C19 119.7(2) . .
O11 C22 C19 120.5(3) . .
O10 C22 Ni2 60.42(14) . 2_656
O11 C22 Ni2 60.33(14) . 2_656
C19 C22 Ni2 165.7(2) . 2_656

loop_
_geom_bond_atom_site_label_1
_geom_bond_atom_site_label_2
_geom_bond_distance
_geom_bond_site_symmetry_2
Ni1 O9 2.020(2) 2_666
Ni1 O2 2.021(2) .
Ni1 O1 2.041(2) .
Ni1 O6 2.047(2) 1_455
Ni1 O4 2.049(2) .
Ni1 O3 2.365(2) .
Ni2 O8 2.019(2) 2_666
Ni2 O5 2.036(3) .
Ni2 O4 2.040(2) .
Ni2 O7 2.041(2) 1_455
Ni2 O11 2.132(2) 2_656
Ni2 O10 2.1335(19) 2_656
Ni2 C22 2.453(3) 2_656
O1 H1A 0.8500 .
O1 H1B 0.8500 .
O2 H2A 0.8491 .
O2 H2B 0.8497 .
O3 C1 1.243(3) .
O4 C1 1.288(3) .
O5 H5AA 0.8500 .
O5 H5BB 0.8576 .
O6 C8 1.245(3) .
O6 Ni1 2.047(2) 1_655
O7 C8 1.260(3) .
O7 Ni2 2.041(2) 1_655
O8 C21 1.257(3) .
O8 Ni2 2.019(2) 2_666
O9 C21 1.271(3) .
O9 Ni1 2.020(2) 2_666
O10 C22 1.260(3) .
O10 Ni2 2.1335(19) 2_656
O11 C22 1.257(3) .
O11 Ni2 2.132(2) 2_656
C1 C2 1.486(4) .
C2 C7 1.398(4) .
C2 C3 1.399(4) .
C3 C4 1.387(4) .
C3 H3 0.9300 .
C4 C5 1.387(4) .
C4 C9 1.492(4) .
C5 C6 1.396(4) .
C5 H5A 0.9300 .
C6 C7 1.385(4) .
C6 C8 1.503(4) .
C7 H7 0.9300 .
C9 C10 1.387(4) .
C9 C14 1.389(4) .
C10 C11 1.388(4) .
C10 H10 0.9300 .
C11 C12 1.386(5) .
C11 H11 0.9300 .
C12 C13 1.393(4) .
C12 H12 0.9300 .
C13 C14 1.399(4) .
C13 C15 1.495(4) .
C14 H14 0.9300 .
C15 C20 1.393(4) .
C15 C16 1.401(4) .
C16 C17 1.389(4) .
C16 H16 0.9300 .
C17 C18 1.384(4) .
C17 C21 1.497(4) .
C18 C19 1.381(4) .
C18 H18 0.9300 .
C19 C20 1.390(4) .
C19 C22 1.500(4) .
C20 H20 0.9300 .
C22 Ni2 2.453(3) 2_656

loop_
_geom_torsion_atom_site_label_1
_geom_torsion_atom_site_label_2
_geom_torsion_atom_site_label_3
_geom_torsion_atom_site_label_4
_geom_torsion
_geom_torsion_site_symmetry_1
_geom_torsion_site_symmetry_4
O9 Ni1 O3 C1 95.74(18) 2_666 .
O2 Ni1 O3 C1 -84.93(18) . .
O1 Ni1 O3 C1 -171.47(18) . .
O6 Ni1 O3 C1 -7.0(5) 1_455 .
O4 Ni1 O3 C1 2.35(17) . .
O8 Ni2 O4 C1 88.3(3) 2_666 .
O5 Ni2 O4 C1 -0.8(3) . .
O7 Ni2 O4 C1 -175.9(3) 1_455 .
O11 Ni2 O4 C1 -117.3(4) 2_656 .
O10 Ni2 O4 C1 -94.7(3) 2_656 .
C22 Ni2 O4 C1 -104.5(3) 2_656 .
O8 Ni2 O4 Ni1 -41.74(11) 2_666 .
O5 Ni2 O4 Ni1 -130.92(11) . .
O7 Ni2 O4 Ni1 53.97(10) 1_455 .
O11 Ni2 O4 Ni1 112.6(3) 2_656 .
O10 Ni2 O4 Ni1 135.21(9) 2_656 .
C22 Ni2 O4 Ni1 125.44(12) 2_656 .
O9 Ni1 O4 C1 -89.51(18) 2_666 .
O2 Ni1 O4 C1 86.57(18) . .
O1 Ni1 O4 C1 17.0(4) . .
O6 Ni1 O4 C1 175.46(17) 1_455 .
O3 Ni1 O4 C1 -2.28(16) . .
O9 Ni1 O4 Ni2 62.59(10) 2_666 .
O2 Ni1 O4 Ni2 -121.33(11) . .
O1 Ni1 O4 Ni2 169.1(3) . .
O6 Ni1 O4 Ni2 -32.44(12) 1_455 .
O3 Ni1 O4 Ni2 149.82(13) . .
Ni1 O3 C1 O4 -3.7(3) . .
Ni1 O3 C1 C2 173.3(3) . .
Ni2 O4 C1 O3 -128.3(3) . .
Ni1 O4 C1 O3 4.2(3) . .
Ni2 O4 C1 C2 54.6(4) . .
Ni1 O4 C1 C2 -172.9(2) . .
O3 C1 C2 C7 17.7(5) . .
O4 C1 C2 C7 -165.3(3) . .
O3 C1 C2 C3 -160.5(3) . .
O4 C1 C2 C3 16.6(4) . .
C7 C2 C3 C4 -0.5(4) . .
C1 C2 C3 C4 177.7(3) . .
C2 C3 C4 C5 2.1(4) . .
C2 C3 C4 C9 178.3(3) . .
C3 C4 C5 C6 -1.3(4) . .
C9 C4 C5 C6 -177.4(3) . .
C4 C5 C6 C7 -1.2(4) . .
C4 C5 C6 C8 175.5(3) . .
C5 C6 C7 C2 2.8(4) . .
C8 C6 C7 C2 -173.7(3) . .
C3 C2 C7 C6 -2.0(4) . .
C1 C2 C7 C6 179.9(3) . .
Ni1 O6 C8 O7 14.6(4) 1_655 .
Ni1 O6 C8 C6 -166.7(2) 1_655 .
Ni2 O7 C8 O6 42.6(4) 1_655 .
Ni2 O7 C8 C6 -136.2(2) 1_655 .
C7 C6 C8 O6 -10.9(4) . .
C5 C6 C8 O6 172.5(3) . .
C7 C6 C8 O7 167.9(3) . .
C5 C6 C8 O7 -8.6(4) . .
C3 C4 C9 C10 133.2(3) . .
C5 C4 C9 C10 -50.7(4) . .
C3 C4 C9 C14 -47.0(4) . .
C5 C4 C9 C14 129.1(3) . .
C14 C9 C10 C11 0.3(5) . .
C4 C9 C10 C11 -179.9(3) . .
C9 C10 C11 C12 -1.9(5) . .
C10 C11 C12 C13 1.1(5) . .
C11 C12 C13 C14 1.2(5) . .
C11 C12 C13 C15 -177.4(3) . .
C10 C9 C14 C13 2.1(5) . .
C4 C9 C14 C13 -177.8(3) . .
C12 C13 C14 C9 -2.8(5) . .
C15 C13 C14 C9 175.8(3) . .
C12 C13 C15 C20 -26.0(4) . .
C14 C13 C15 C20 155.5(3) . .
C12 C13 C15 C16 153.4(3) . .
C14 C13 C15 C16 -25.1(4) . .
C20 C15 C16 C17 0.3(4) . .
C13 C15 C16 C17 -179.2(3) . .
C15 C16 C17 C18 -0.5(4) . .
C15 C16 C17 C21 178.7(3) . .
C16 C17 C18 C19 -0.1(4) . .
C21 C17 C18 C19 -179.2(3) . .
C17 C18 C19 C20 0.7(4) . .
C17 C18 C19 C22 179.0(3) . .
C18 C19 C20 C15 -0.8(4) . .
C22 C19 C20 C15 -179.1(3) . .
C16 C15 C20 C19 0.3(4) . .
C13 C15 C20 C19 179.8(3) . .
Ni2 O8 C21 O9 -26.4(5) 2_666 .
Ni2 O8 C21 C17 155.4(2) 2_666 .
Ni1 O9 C21 O8 -13.4(4) 2_666 .
Ni1 O9 C21 C17 164.80(19) 2_666 .
C18 C17 C21 O8 -158.1(3) . .
C16 C17 C21 O8 22.8(4) . .
C18 C17 C21 O9 23.5(4) . .
C16 C17 C21 O9 -155.6(3) . .
Ni2 O10 C22 O11 11.8(3) 2_656 .
Ni2 O10 C22 C19 -163.6(2) 2_656 .
Ni2 O11 C22 O10 -11.8(3) 2_656 .
Ni2 O11 C22 C19 163.5(2) 2_656 .
C18 C19 C22 O10 11.6(4) . .
C20 C19 C22 O10 -170.1(3) . .
C18 C19 C22 O11 -163.7(3) . .
C20 C19 C22 O11 14.6(4) . .
C18 C19 C22 Ni2 -74.6(9) . 2_656
C20 C19 C22 Ni2 103.6(8) . 2_656
